data_7021217
loop_
_publ_author_name
'Canseco-Gonzalez, Daniel'
'Albrecht, Martin'

_publ_section_title
;
 Wingtip substituents tailor the catalytic activity of ruthenium
 triazolylidene complexes in base-free alcohol oxidation.
;
_journal_issue 20
_journal_name_full 'Dalton transactions (Cambridge, England : 2003)'
_journal_page_first 7424
_journal_page_last 7432
_journal_paper_doi 10.1039/c3dt32939a
_journal_volume 42
_journal_year 2013
_chemical_formula_sum 'C21 H27 Cl2 N3 Ru'
_chemical_formula_weight 493.43
_chemical_name_systematic
;
?
;
_space_group_IT_number 14
_symmetry_cell_setting monoclinic
_symmetry_space_group_name_Hall '-P 2yn'
_symmetry_space_group_name_H-M 'P 1 21/n 1'
_atom_sites_solution_hydrogens geom
_atom_sites_solution_primary direct
_atom_sites_solution_secondary difmap
_audit_creation_method SHELXL-97
_cell_angle_alpha 90.00
_cell_angle_beta 95.39
_cell_angle_gamma 90.00
_cell_formula_units_Z 4
_cell_length_a 6.469
_cell_length_b 20.785
_cell_length_c 16.048
_cell_measurement_reflns_used 7404
_cell_measurement_temperature 173(2)
_cell_measurement_theta_max 25.47
_cell_measurement_theta_min 1.61
_cell_volume 2148.244
_computing_cell_refinement 'STOE X-AREA'
_computing_data_collection 'STOE X-AREA'
_computing_data_reduction 'STOE X-RED'
_computing_structure_refinement 'SHELXL-97 (Sheldrick, 1997)'
_computing_structure_solution 'SHELXS-97 (Sheldrick, 1990)'
_diffrn_ambient_temperature 173(2)
_diffrn_detector_area_resol_mean 6.67
_diffrn_measured_fraction_theta_full 0.993
_diffrn_measured_fraction_theta_max 0.993
_diffrn_measurement_device_type 'STOE IPDS 2'
_diffrn_measurement_method 'rotation method'
_diffrn_radiation_monochromator graphite
_diffrn_radiation_source 'fine-focus sealed tube'
_diffrn_radiation_type MoK\a
_diffrn_radiation_wavelength 0.71073
_diffrn_reflns_av_R_equivalents 0.0944
_diffrn_reflns_av_sigmaI/netI 0.1015
_diffrn_reflns_limit_h_max 7
_diffrn_reflns_limit_h_min -7
_diffrn_reflns_limit_k_max 24
_diffrn_reflns_limit_k_min -24
_diffrn_reflns_limit_l_max 19
_diffrn_reflns_limit_l_min -19
_diffrn_reflns_number 16976
_diffrn_reflns_theta_full 25.17
_diffrn_reflns_theta_max 25.17
_diffrn_reflns_theta_min 1.61
_exptl_absorpt_coefficient_mu 0.989
_exptl_absorpt_correction_T_max 0.881
_exptl_absorpt_correction_T_min 0.692
_exptl_absorpt_correction_type multi-scan
_exptl_absorpt_process_details 'MULscanABS, (PLATON03, Speck, 2003)'
_exptl_crystal_colour orange
_exptl_crystal_density_diffrn 1.526
_exptl_crystal_density_method 'not measured'
_exptl_crystal_description needle
_exptl_crystal_F_000 1008
_exptl_crystal_size_max 0.50
_exptl_crystal_size_mid 0.10
_exptl_crystal_size_min 0.05
_refine_diff_density_max 0.337
_refine_diff_density_min -0.933
_refine_diff_density_rms 0.087
_refine_ls_extinction_method none
_refine_ls_goodness_of_fit_ref 0.793
_refine_ls_hydrogen_treatment constr
_refine_ls_matrix_type full
_refine_ls_number_parameters 241
_refine_ls_number_reflns 3824
_refine_ls_number_restraints 0
_refine_ls_restrained_S_all 0.793
_refine_ls_R_factor_all 0.0765
_refine_ls_R_factor_gt 0.0375
_refine_ls_shift/su_max 0.000
_refine_ls_shift/su_mean 0.000
_refine_ls_structure_factor_coef Fsqd
_refine_ls_weighting_details 'calc w=1/[\s^2^(Fo^2^)+(0.0252P)^2^] where P=(Fo^2^+2Fc^2^)/3'
_refine_ls_weighting_scheme calc
_refine_ls_wR_factor_gt 0.0636
_refine_ls_wR_factor_ref 0.0695
_reflns_number_gt 2395
_reflns_number_total 3824
_reflns_threshold_expression >2sigma(I)
_cod_data_source_file c3dt32939a.txt
_cod_data_source_block cpm-26
_cod_original_cell_volume 2148.3
_cod_original_sg_symbol_H-M 'P 21/n'
_cod_database_code 7021217

loop_
_symmetry_equiv_pos_as_xyz
'x, y, z'
'-x+1/2, y+1/2, -z+1/2'
'-x, -y, -z'
'x-1/2, -y-1/2, z-1/2'

loop_
_atom_site_label
_atom_site_type_symbol
_atom_site_fract_x
_atom_site_fract_y
_atom_site_fract_z
_atom_site_U_iso_or_equiv
_atom_site_adp_type
_atom_site_occupancy
_atom_site_symmetry_multiplicity
_atom_site_calc_flag
_atom_site_refinement_flags
_atom_site_disorder_assembly
_atom_site_disorder_group
Ru1 Ru 0.17092(5) 0.488639(18) 0.28629(2) 0.02559(10) Uani 1 1 d . . .
Cl1 Cl 0.45113(16) 0.45203(6) 0.20851(7) 0.0314(3) Uani 1 1 d . . .
Cl2 Cl 0.29884(18) 0.59474(6) 0.25447(8) 0.0386(3) Uani 1 1 d . . .
N1 N -0.1312(5) 0.53821(16) 0.1405(2) 0.0234(8) Uani 1 1 d . . .
N3 N -0.1860(5) 0.46534(16) 0.0525(2) 0.0209(8) Uani 1 1 d . . .
N2 N -0.2356(5) 0.52565(16) 0.0665(2) 0.0246(8) Uani 1 1 d . . .
C2 C -0.0549(6) 0.4398(2) 0.1155(2) 0.0205(9) Uani 1 1 d . . .
C3 C -0.0134(6) 0.3699(2) 0.1175(2) 0.0244(10) Uani 1 1 d . . .
C4 C -0.1699(7) 0.3292(2) 0.1407(3) 0.0343(12) Uani 1 1 d . . .
H4A H -0.2986 0.3467 0.1539 0.041 Uiso 1 1 calc R . .
C5 C -0.1372(9) 0.2630(2) 0.1447(3) 0.0457(13) Uani 1 1 d . . .
H5A H -0.2431 0.2354 0.1612 0.055 Uiso 1 1 calc R . .
C6 C 0.0484(9) 0.2373(2) 0.1246(3) 0.0518(15) Uani 1 1 d . . .
H6A H 0.0712 0.1922 0.1278 0.062 Uiso 1 1 calc R . .
C7 C 0.1997(9) 0.2773(3) 0.1001(3) 0.0497(14) Uani 1 1 d . . .
H7A H 0.3263 0.2594 0.0851 0.060 Uiso 1 1 calc R . .
C8 C 0.1711(7) 0.3436(2) 0.0967(3) 0.0346(12) Uani 1 1 d . . .
H8A H 0.2781 0.3708 0.0802 0.041 Uiso 1 1 calc R . .
C9 C -0.2775(7) 0.4339(2) -0.0236(3) 0.0295(10) Uani 1 1 d . . .
H9A H -0.4031 0.4107 -0.0116 0.044 Uiso 1 1 calc R . .
H9B H -0.1773 0.4035 -0.0436 0.044 Uiso 1 1 calc R . .
H9C H -0.3135 0.4664 -0.0668 0.044 Uiso 1 1 calc R . .
C10 C -0.1923(7) 0.5975(2) 0.1825(3) 0.0337(11) Uani 1 1 d . . .
H10A H -0.0936 0.6051 0.2325 0.040 Uiso 1 1 calc R . .
H10B H -0.3317 0.5911 0.2018 0.040 Uiso 1 1 calc R . .
C11 C -0.1971(10) 0.6559(2) 0.1277(4) 0.0568(16) Uani 1 1 d . . .
H11A H -0.0588 0.6632 0.1094 0.085 Uiso 1 1 calc R . .
H11B H -0.2385 0.6934 0.1593 0.085 Uiso 1 1 calc R . .
H11C H -0.2972 0.6493 0.0788 0.085 Uiso 1 1 calc R . .
C12 C -0.0392(7) 0.4210(2) 0.3366(3) 0.0291(11) Uani 1 1 d . . .
H12A H -0.1365 0.3928 0.3075 0.035 Uiso 1 1 calc R . .
C13 C -0.1016(7) 0.4847(3) 0.3560(3) 0.0355(11) Uani 1 1 d . . .
H13A H -0.2403 0.4982 0.3407 0.043 Uiso 1 1 calc R . .
C14 C 0.0410(8) 0.5278(2) 0.3978(3) 0.0431(14) Uani 1 1 d . . .
C15 C 0.2462(8) 0.5046(3) 0.4228(3) 0.0505(15) Uani 1 1 d . . .
H15A H 0.3436 0.5323 0.4526 0.061 Uiso 1 1 calc R . .
C16 C 0.3055(8) 0.4422(3) 0.4043(3) 0.0468(14) Uani 1 1 d . . .
H16A H 0.4425 0.4281 0.4216 0.056 Uiso 1 1 calc R . .
C17 C 0.1641(7) 0.3992(2) 0.3598(3) 0.0347(12) Uani 1 1 d . B .
C18 C 0.2208(8) 0.3304(3) 0.3389(4) 0.0521(10) Uani 1 1 d . . .
H18 H 0.1779 0.3203 0.2788 0.062 Uiso 0.50 1 calc PR A 1
H18A H 0.1415 0.3227 0.2832 0.062 Uiso 0.50 1 d PR A 2
C19 C 0.1195(8) 0.2842(3) 0.3968(3) 0.0521(10) Uani 1 1 d . B .
H19A H 0.1746 0.2923 0.4549 0.078 Uiso 1 1 calc R . .
H19B H 0.1498 0.2398 0.3816 0.078 Uiso 1 1 calc R . .
H19C H -0.0311 0.2910 0.3912 0.078 Uiso 1 1 calc R . .
C20 C 0.463(2) 0.3231(7) 0.3592(8) 0.0521(10) Uani 0.50 1 d P B 1
H20D H 0.5342 0.3551 0.3273 0.078 Uiso 0.50 1 calc PR B 1
H20E H 0.5055 0.2798 0.3437 0.078 Uiso 0.50 1 calc PR B 1
H20F H 0.4996 0.3298 0.4192 0.078 Uiso 0.50 1 calc PR B 1
C20A C 0.439(2) 0.3092(7) 0.3260(8) 0.0521(10) Uani 0.50 1 d P B 2
H20A H 0.4963 0.3376 0.2853 0.078 Uiso 0.50 1 calc PR B 2
H20B H 0.4357 0.2649 0.3050 0.078 Uiso 0.50 1 calc PR B 2
H20C H 0.5255 0.3112 0.3794 0.078 Uiso 0.50 1 calc PR B 2
C21 C -0.0164(10) 0.5960(3) 0.4148(4) 0.0655(19) Uani 1 1 d . . .
H21A H -0.1581 0.6044 0.3901 0.098 Uiso 1 1 calc R . .
H21B H 0.0801 0.6252 0.3901 0.098 Uiso 1 1 calc R . .
H21C H -0.0085 0.6031 0.4754 0.098 Uiso 1 1 calc R . .
C1 C -0.0132(6) 0.4884(2) 0.1743(2) 0.0237(9) Uani 1 1 d . . .

loop_
_atom_site_aniso_label
_atom_site_aniso_U_11
_atom_site_aniso_U_22
_atom_site_aniso_U_33
_atom_site_aniso_U_23
_atom_site_aniso_U_13
_atom_site_aniso_U_12
Ru1 0.02010(16) 0.0324(2) 0.02394(16) -0.0013(2) 0.00038(12) -0.0061(2)
Cl1 0.0204(6) 0.0355(7) 0.0386(6) 0.0020(6) 0.0035(5) 0.0020(5)
Cl2 0.0357(7) 0.0341(7) 0.0477(7) -0.0090(6) 0.0123(6) -0.0131(5)
N1 0.0190(19) 0.026(2) 0.025(2) 0.0002(16) 0.0028(16) 0.0018(16)
N3 0.0173(18) 0.020(2) 0.0251(19) 0.0010(15) -0.0010(15) -0.0002(15)
N2 0.0219(19) 0.021(2) 0.030(2) 0.0004(16) -0.0009(15) 0.0037(16)
C2 0.017(2) 0.022(2) 0.022(2) 0.0010(19) 0.0011(18) 0.0041(18)
C3 0.027(2) 0.019(2) 0.025(2) 0.0020(19) -0.004(2) 0.0027(19)
C4 0.034(3) 0.027(3) 0.042(3) 0.001(2) 0.001(2) -0.002(2)
C5 0.058(4) 0.029(3) 0.050(3) 0.004(3) 0.004(3) -0.008(3)
C6 0.076(4) 0.021(3) 0.057(4) 0.001(3) -0.004(3) 0.010(3)
C7 0.053(4) 0.039(3) 0.055(3) -0.005(3) -0.007(3) 0.022(3)
C8 0.027(3) 0.031(3) 0.044(3) -0.002(2) -0.002(2) 0.007(2)
C9 0.023(2) 0.036(3) 0.027(2) -0.001(2) -0.0061(19) -0.001(2)
C10 0.031(3) 0.028(3) 0.043(3) -0.007(2) 0.008(2) 0.004(2)
C11 0.078(4) 0.026(3) 0.067(4) -0.003(3) 0.007(3) 0.008(3)
C12 0.028(2) 0.038(3) 0.022(2) 0.002(2) 0.004(2) -0.007(2)
C13 0.030(2) 0.048(3) 0.030(2) 0.003(3) 0.0089(19) -0.007(3)
C14 0.059(3) 0.043(4) 0.029(3) -0.011(2) 0.016(2) -0.016(3)
C15 0.056(3) 0.072(4) 0.022(2) -0.005(3) -0.003(2) -0.032(3)
C16 0.039(3) 0.067(4) 0.032(3) 0.020(3) -0.008(2) -0.013(3)
C17 0.029(3) 0.048(3) 0.027(2) 0.013(2) 0.002(2) -0.004(2)
C18 0.048(2) 0.045(2) 0.063(3) 0.0149(19) 0.008(2) 0.0029(17)
C19 0.048(2) 0.045(2) 0.063(3) 0.0149(19) 0.008(2) 0.0029(17)
C20 0.048(2) 0.045(2) 0.063(3) 0.0149(19) 0.008(2) 0.0029(17)
C20A 0.048(2) 0.045(2) 0.063(3) 0.0149(19) 0.008(2) 0.0029(17)
C21 0.104(5) 0.045(4) 0.054(4) -0.020(3) 0.041(4) -0.009(3)
C1 0.0182(19) 0.027(2) 0.027(2) 0.001(2) 0.0077(17) -0.002(2)

loop_
_atom_type_symbol
_atom_type_description
_atom_type_scat_dispersion_real
_atom_type_scat_dispersion_imag
_atom_type_scat_source
C C 0.0033 0.0016 'International Tables Vol C Tables 4.2.6.8 and 6.1.1.4'
H H 0.0000 0.0000 'International Tables Vol C Tables 4.2.6.8 and 6.1.1.4'
Cl Cl 0.1484 0.1585 'International Tables Vol C Tables 4.2.6.8 and 6.1.1.4'
N N 0.0061 0.0033 'International Tables Vol C Tables 4.2.6.8 and 6.1.1.4'
Ru Ru -1.2594 0.8363 'International Tables Vol C Tables 4.2.6.8 and 6.1.1.4'

loop_
_geom_angle_atom_site_label_1
_geom_angle_atom_site_label_2
_geom_angle_atom_site_label_3
_geom_angle
C1 Ru1 C12 89.54(16)
C1 Ru1 C13 91.07(15)
C12 Ru1 C13 38.44(17)
C1 Ru1 C14 118.42(18)
C12 Ru1 C14 68.68(17)
C13 Ru1 C14 37.52(17)
C1 Ru1 C17 115.19(18)
C12 Ru1 C17 37.57(16)
C13 Ru1 C17 68.63(18)
C14 Ru1 C17 81.30(17)
C1 Ru1 C15 156.16(18)
C12 Ru1 C15 79.44(17)
C13 Ru1 C15 67.18(17)
C14 Ru1 C15 37.80(19)
C17 Ru1 C15 67.18(19)
C1 Ru1 C16 152.6(2)
C12 Ru1 C16 67.08(17)
C13 Ru1 C16 79.49(18)
C14 Ru1 C16 67.6(2)
C17 Ru1 C16 37.43(17)
C15 Ru1 C16 36.4(2)
C1 Ru1 Cl1 87.06(10)
C12 Ru1 Cl1 121.02(12)
C13 Ru1 Cl1 159.43(14)
C14 Ru1 Cl1 153.80(15)
C17 Ru1 Cl1 93.70(12)
C15 Ru1 Cl1 116.74(15)
C16 Ru1 Cl1 92.89(14)
C1 Ru1 Cl2 89.95(13)
C12 Ru1 Cl2 155.20(12)
C13 Ru1 Cl2 116.79(14)
C14 Ru1 Cl2 89.93(13)
C17 Ru1 Cl2 154.62(13)
C15 Ru1 Cl2 91.40(15)
C16 Ru1 Cl2 117.31(14)
Cl1 Ru1 Cl2 83.70(4)
N2 N1 C1 114.9(3)
N2 N1 C10 115.7(3)
C1 N1 C10 127.9(3)
N2 N3 C2 112.9(3)
N2 N3 C9 118.8(4)
C2 N3 C9 128.3(3)
N3 N2 N1 103.1(3)
N3 C2 C1 106.6(3)
N3 C2 C3 119.9(4)
C1 C2 C3 132.6(4)
C8 C3 C4 119.4(4)
C8 C3 C2 122.8(4)
C4 C3 C2 117.8(4)
C5 C4 C3 119.9(5)
C5 C4 H4A 120.0
C3 C4 H4A 120.0
C6 C5 C4 120.2(5)
C6 C5 H5A 119.9
C4 C5 H5A 119.9
C7 C6 C5 119.6(5)
C7 C6 H6A 120.2
C5 C6 H6A 120.2
C6 C7 C8 121.1(5)
C6 C7 H7A 119.5
C8 C7 H7A 119.5
C3 C8 C7 119.8(5)
C3 C8 H8A 120.1
C7 C8 H8A 120.1
N3 C9 H9A 109.5
N3 C9 H9B 109.5
H9A C9 H9B 109.5
N3 C9 H9C 109.5
H9A C9 H9C 109.5
H9B C9 H9C 109.5
N1 C10 C11 113.7(4)
N1 C10 H10A 108.8
C11 C10 H10A 108.8
N1 C10 H10B 108.8
C11 C10 H10B 108.8
H10A C10 H10B 107.7
C10 C11 H11A 109.5
C10 C11 H11B 109.5
H11A C11 H11B 109.5
C10 C11 H11C 109.5
H11A C11 H11C 109.5
H11B C11 H11C 109.5
C17 C12 C13 121.1(4)
C17 C12 Ru1 72.8(3)
C13 C12 Ru1 71.2(2)
C17 C12 H12A 119.5
C13 C12 H12A 119.5
Ru1 C12 H12A 128.9
C14 C13 C12 120.5(4)
C14 C13 Ru1 72.2(2)
C12 C13 Ru1 70.3(2)
C14 C13 H13A 119.7
C12 C13 H13A 119.7
Ru1 C13 H13A 130.3
C13 C14 C15 117.8(5)
C13 C14 C21 121.8(5)
C15 C14 C21 120.4(5)
C13 C14 Ru1 70.2(2)
C15 C14 Ru1 71.9(3)
C21 C14 Ru1 128.2(3)
C16 C15 C14 121.3(5)
C16 C15 Ru1 72.0(3)
C14 C15 Ru1 70.3(2)
C16 C15 H15A 119.3
C14 C15 H15A 119.3
Ru1 C15 H15A 131.3
C15 C16 C17 121.0(5)
C15 C16 Ru1 71.6(3)
C17 C16 Ru1 70.4(3)
C15 C16 H16A 119.5
C17 C16 H16A 119.5
Ru1 C16 H16A 131.4
C12 C17 C16 118.2(5)
C12 C17 C18 118.8(4)
C16 C17 C18 123.0(5)
C12 C17 Ru1 69.7(3)
C16 C17 Ru1 72.2(3)
C18 C17 Ru1 131.1(3)
C20A C18 C17 123.5(7)
C20A C18 C19 111.1(6)
C17 C18 C19 109.3(4)
C20A C18 C20 22.8(6)
C17 C18 C20 107.5(6)
C19 C18 C20 106.8(6)
C20A C18 H18 89.1
C17 C18 H18 111.0
C19 C18 H18 111.0
C20 C18 H18 111.0
C20A C18 H18A 103.8
C17 C18 H18A 103.4
C19 C18 H18A 103.3
C20 C18 H18A 125.8
H18 C18 H18A 14.8
C18 C19 H19A 109.5
C18 C19 H19B 109.5
H19A C19 H19B 109.5
C18 C19 H19C 109.5
H19A C19 H19C 109.5
H19B C19 H19C 109.5
C18 C20 H20D 109.5
C18 C20 H20E 109.5
C18 C20 H20F 109.5
C18 C20A H20A 109.5
C18 C20A H20B 109.5
H20A C20A H20B 109.5
C18 C20A H20C 109.5
H20A C20A H20C 109.5
H20B C20A H20C 109.5
C14 C21 H21A 109.5
C14 C21 H21B 109.5
H21A C21 H21B 109.5
C14 C21 H21C 109.5
H21A C21 H21C 109.5
H21B C21 H21C 109.5
N1 C1 C2 102.5(3)
N1 C1 Ru1 126.8(3)
C2 C1 Ru1 130.7(3)

loop_
_geom_bond_atom_site_label_1
_geom_bond_atom_site_label_2
_geom_bond_distance
Ru1 C1 2.061(4)
Ru1 C12 2.164(4)
Ru1 C13 2.176(4)
Ru1 C14 2.202(4)
Ru1 C17 2.204(5)
Ru1 C15 2.223(4)
Ru1 C16 2.228(5)
Ru1 Cl1 2.4183(11)
Ru1 Cl2 2.4266(12)
N1 N2 1.336(5)
N1 C1 1.368(5)
N1 C10 1.476(5)
N3 N2 1.318(4)
N3 C2 1.365(5)
N3 C9 1.461(5)
C2 C1 1.392(6)
C2 C3 1.477(6)
C3 C8 1.381(6)
C3 C4 1.396(6)
C4 C5 1.394(6)
C4 H4A 0.9500
C5 C6 1.379(7)
C5 H5A 0.9500
C6 C7 1.370(7)
C6 H6A 0.9500
C7 C8 1.392(6)
C7 H7A 0.9500
C8 H8A 0.9500
C9 H9A 0.9800
C9 H9B 0.9800
C9 H9C 0.9800
C10 C11 1.497(6)
C10 H10A 0.9900
C10 H10B 0.9900
C11 H11A 0.9800
C11 H11B 0.9800
C11 H11C 0.9800
C12 C17 1.407(6)
C12 C13 1.429(6)
C12 H12A 0.9500
C13 C14 1.409(6)
C13 H13A 0.9500
C14 C15 1.434(7)
C14 C21 1.498(7)
C15 C16 1.392(8)
C15 H15A 0.9500
C16 C17 1.422(7)
C16 H16A 0.9500
C17 C18 1.522(7)
C18 C20A 1.510(14)
C18 C19 1.526(7)
C18 C20 1.577(14)
C18 H18 1.0000
C18 H18A 1.0000
C19 H19A 0.9800
C19 H19B 0.9800
C19 H19C 0.9800
C20 H20D 0.9800
C20 H20E 0.9800
C20 H20F 0.9800
C20A H20A 0.9800
C20A H20B 0.9800
C20A H20C 0.9800
C21 H21A 0.9800
C21 H21B 0.9800
C21 H21C 0.9800

loop_
_geom_torsion_atom_site_label_1
_geom_torsion_atom_site_label_2
_geom_torsion_atom_site_label_3
_geom_torsion_atom_site_label_4
_geom_torsion
C2 N3 N2 N1 0.3(4)
C9 N3 N2 N1 178.5(3)
C1 N1 N2 N3 1.0(4)
C10 N1 N2 N3 -166.5(3)
N2 N3 C2 C1 -1.3(4)
C9 N3 C2 C1 -179.4(4)
N2 N3 C2 C3 169.1(3)
C9 N3 C2 C3 -9.0(6)
N3 C2 C3 C8 105.6(5)
C1 C2 C3 C8 -86.9(6)
N3 C2 C3 C4 -73.8(5)
C1 C2 C3 C4 93.7(6)
C8 C3 C4 C5 1.5(7)
C2 C3 C4 C5 -179.1(4)
C3 C4 C5 C6 -0.8(7)
C4 C5 C6 C7 -0.6(8)
C5 C6 C7 C8 1.4(8)
C4 C3 C8 C7 -0.7(7)
C2 C3 C8 C7 179.9(4)
C6 C7 C8 C3 -0.8(8)
N2 N1 C10 C11 -51.1(5)
C1 N1 C10 C11 143.4(4)
C1 Ru1 C12 C17 135.1(3)
C13 Ru1 C12 C17 -132.6(4)
C14 Ru1 C12 C17 -103.9(3)
C15 Ru1 C12 C17 -66.1(3)
C16 Ru1 C12 C17 -30.2(3)
Cl1 Ru1 C12 C17 48.8(3)
Cl2 Ru1 C12 C17 -136.0(3)
C1 Ru1 C12 C13 -92.3(3)
C14 Ru1 C12 C13 28.6(3)
C17 Ru1 C12 C13 132.6(4)
C15 Ru1 C12 C13 66.4(3)
C16 Ru1 C12 C13 102.4(3)
Cl1 Ru1 C12 C13 -178.6(2)
Cl2 Ru1 C12 C13 -3.4(5)
C17 C12 C13 C14 1.1(6)
Ru1 C12 C13 C14 -54.1(4)
C17 C12 C13 Ru1 55.2(4)
C1 Ru1 C13 C14 -139.2(3)
C12 Ru1 C13 C14 132.9(4)
C17 Ru1 C13 C14 104.1(3)
C15 Ru1 C13 C14 30.7(3)
C16 Ru1 C13 C14 66.7(3)
Cl1 Ru1 C13 C14 136.3(3)
Cl2 Ru1 C13 C14 -48.7(3)
C1 Ru1 C13 C12 87.9(3)
C14 Ru1 C13 C12 -132.9(4)
C17 Ru1 C13 C12 -28.8(3)
C15 Ru1 C13 C12 -102.1(3)
C16 Ru1 C13 C12 -66.2(3)
Cl1 Ru1 C13 C12 3.4(5)
Cl2 Ru1 C13 C12 178.4(2)
C12 C13 C14 C15 -2.5(6)
Ru1 C13 C14 C15 -55.7(3)
C12 C13 C14 C21 176.6(4)
Ru1 C13 C14 C21 123.4(4)
C12 C13 C14 Ru1 53.2(3)
C1 Ru1 C14 C13 48.0(3)
C12 Ru1 C14 C13 -29.3(3)
C17 Ru1 C14 C13 -66.0(3)
C15 Ru1 C14 C13 -129.8(4)
C16 Ru1 C14 C13 -102.3(3)
Cl1 Ru1 C14 C13 -146.7(3)
Cl2 Ru1 C14 C13 137.9(3)
C1 Ru1 C14 C15 177.7(3)
C12 Ru1 C14 C15 100.5(3)
C13 Ru1 C14 C15 129.8(4)
C17 Ru1 C14 C15 63.7(3)
C16 Ru1 C14 C15 27.4(3)
Cl1 Ru1 C14 C15 -16.9(5)
Cl2 Ru1 C14 C15 -92.4(3)
C1 Ru1 C14 C21 -67.4(6)
C12 Ru1 C14 C21 -144.7(6)
C13 Ru1 C14 C21 -115.4(6)
C17 Ru1 C14 C21 178.6(5)
C15 Ru1 C14 C21 114.8(6)
C16 Ru1 C14 C21 142.3(6)
Cl1 Ru1 C14 C21 98.0(6)
Cl2 Ru1 C14 C21 22.5(5)
C13 C14 C15 C16 2.0(6)
C21 C14 C15 C16 -177.1(4)
Ru1 C14 C15 C16 -52.9(4)
C13 C14 C15 Ru1 54.9(3)
C21 C14 C15 Ru1 -124.2(4)
C1 Ru1 C15 C16 129.3(5)
C12 Ru1 C15 C16 65.5(3)
C13 Ru1 C15 C16 103.7(3)
C14 Ru1 C15 C16 134.2(4)
C17 Ru1 C15 C16 28.3(3)
Cl1 Ru1 C15 C16 -54.0(3)
Cl2 Ru1 C15 C16 -137.7(3)
C1 Ru1 C15 C14 -5.0(6)
C12 Ru1 C15 C14 -68.7(3)
C13 Ru1 C15 C14 -30.5(3)
C17 Ru1 C15 C14 -105.9(3)
C16 Ru1 C15 C14 -134.2(4)
Cl1 Ru1 C15 C14 171.7(2)
Cl2 Ru1 C15 C14 88.1(3)
C14 C15 C16 C17 0.0(7)
Ru1 C15 C16 C17 -52.2(4)
C14 C15 C16 Ru1 52.2(4)
C1 Ru1 C16 C15 -137.2(4)
C12 Ru1 C16 C15 -103.7(3)
C13 Ru1 C16 C15 -65.6(3)
C14 Ru1 C16 C15 -28.4(3)
C17 Ru1 C16 C15 -134.1(4)
Cl1 Ru1 C16 C15 133.6(3)
Cl2 Ru1 C16 C15 49.2(3)
C1 Ru1 C16 C17 -3.1(5)
C12 Ru1 C16 C17 30.3(3)
C13 Ru1 C16 C17 68.4(3)
C14 Ru1 C16 C17 105.7(3)
C15 Ru1 C16 C17 134.1(4)
Cl1 Ru1 C16 C17 -92.3(3)
Cl2 Ru1 C16 C17 -176.7(2)
C13 C12 C17 C16 0.9(6)
Ru1 C12 C17 C16 55.4(4)
C13 C12 C17 C18 178.9(4)
Ru1 C12 C17 C18 -126.6(4)
C13 C12 C17 Ru1 -54.5(3)
C15 C16 C17 C12 -1.4(6)
Ru1 C16 C17 C12 -54.2(3)
C15 C16 C17 C18 -179.3(4)
Ru1 C16 C17 C18 127.9(4)
C15 C16 C17 Ru1 52.7(4)
C1 Ru1 C17 C12 -51.2(3)
C13 Ru1 C17 C12 29.4(3)
C14 Ru1 C17 C12 66.2(3)
C15 Ru1 C17 C12 102.8(3)
C16 Ru1 C17 C12 130.3(4)
Cl1 Ru1 C17 C12 -139.7(2)
Cl2 Ru1 C17 C12 137.2(3)
C1 Ru1 C17 C16 178.4(3)
C12 Ru1 C17 C16 -130.3(4)
C13 Ru1 C17 C16 -100.9(3)
C14 Ru1 C17 C16 -64.2(3)
C15 Ru1 C17 C16 -27.6(3)
Cl1 Ru1 C17 C16 89.9(3)
Cl2 Ru1 C17 C16 6.8(5)
C1 Ru1 C17 C18 59.8(5)
C12 Ru1 C17 C18 111.1(6)
C13 Ru1 C17 C18 140.5(5)
C14 Ru1 C17 C18 177.2(5)
C15 Ru1 C17 C18 -146.2(5)
C16 Ru1 C17 C18 -118.6(6)
Cl1 Ru1 C17 C18 -28.7(5)
Cl2 Ru1 C17 C18 -111.8(5)
C12 C17 C18 C20A 153.4(7)
C16 C17 C18 C20A -28.7(9)
Ru1 C17 C18 C20A 66.0(9)
C12 C17 C18 C19 -73.1(6)
C16 C17 C18 C19 104.8(5)
Ru1 C17 C18 C19 -160.5(4)
C12 C17 C18 C20 171.4(6)
C16 C17 C18 C20 -10.7(8)
Ru1 C17 C18 C20 84.0(7)
N2 N1 C1 C2 -1.7(4)
C10 N1 C1 C2 163.9(4)
N2 N1 C1 Ru1 179.6(3)
C10 N1 C1 Ru1 -14.8(5)
N3 C2 C1 N1 1.7(4)
C3 C2 C1 N1 -166.9(4)
N3 C2 C1 Ru1 -179.7(3)
C3 C2 C1 Ru1 11.7(7)
C12 Ru1 C1 N1 111.8(3)
C13 Ru1 C1 N1 73.4(3)
C14 Ru1 C1 N1 46.5(4)
C17 Ru1 C1 N1 140.2(3)
C15 Ru1 C1 N1 50.0(6)
C16 Ru1 C1 N1 142.3(4)
Cl1 Ru1 C1 N1 -127.1(3)
Cl2 Ru1 C1 N1 -43.4(3)
C12 Ru1 C1 C2 -66.5(4)
C13 Ru1 C1 C2 -104.9(4)
C14 Ru1 C1 C2 -131.8(3)
C17 Ru1 C1 C2 -38.1(4)
C15 Ru1 C1 C2 -128.3(5)
C16 Ru1 C1 C2 -36.0(6)
Cl1 Ru1 C1 C2 54.6(3)
Cl2 Ru1 C1 C2 138.3(3)
